data_2002139
loop_
_publ_author_name
'Mueller-Buschbaum, Hk'
'Harneit, O'

_publ_section_title
;
Nd1.5 Sr0.5 (Cu, Al)O4 und Nd2 (Cu, Ni) O4, ein Beitrag zur
Koordination der Cu(2+) - Positionen
;
_journal_name_full
;
Zeitschrift fuer Anorganische und Allgemeine Chemie
;
_journal_page_first 7
_journal_page_last 11
_journal_paper_doi 10.1002/zaac.19895730102
_journal_volume 573
_journal_year 1989
_chemical_formula_structural 'Nd2 (Cu0.5 Ni0.5) O4'
_chemical_formula_sum 'Cu0.5 Nd2 Ni0.5 O4'
_chemical_name_systematic 'Neodymium copper nickel oxide (2/0.5/0.5/4)'
_space_group_IT_number 41
_symmetry_cell_setting orthorhombic
_symmetry_Int_Tables_number 41
_symmetry_space_group_name_Hall 'C -2ac -2ac'
_symmetry_space_group_name_H-M 'C c 2 a'
_cell_angle_alpha 90
_cell_angle_beta 90
_cell_angle_gamma 90
_cell_formula_units_Z 4
_cell_length_a 5.3653(30)
_cell_length_b 5.4364(14)
_cell_length_c 12.4599(89)
_cell_volume 363.4
_refine_ls_R_factor_all 0.063
_cod_original_formula_sum 'Cu.5 Nd2 Ni.5 O4'
_cod_database_code 2002139

loop_
_symmetry_equiv_pos_as_xyz
x,y,z
-x,y,-z
1/2+x,y,1/2-z
1/2-x,y,1/2+z
1/2+x,1/2+y,z
1/2-x,1/2+y,-z
x,1/2+y,1/2-z
-x,1/2+y,1/2+z

loop_
_atom_site_label
_atom_site_type_symbol
_atom_site_symmetry_multiplicity
_atom_site_Wyckoff_symbol
_atom_site_fract_x
_atom_site_fract_y
_atom_site_fract_z
_atom_site_occupancy
_atom_site_attached_hydrogens
_atom_site_calc_flag
Nd1 Nd3+ 8 b 0.0164(17) 0. 0.3591(3) 1. 0 d
Cu1 Cu2+ 4 a 0. 0.0145(77) 0. 0.5 0 d
Ni1 Ni2+ 4 a 0. 0.0145(77) 0. 0.5 0 d
O1 O2- 8 b 0.25 0.257(14) 0. 1. 0 d
O2 O2- 8 b 0. 0.061(7) 0.171(3) 1. 0 d

loop_
_atom_type_symbol
_atom_type_oxidation_number
Nd3+ 3.000
Cu2+ 2.000
Ni2+ 2.000
O2- -2.000
